data_4068509
loop_
_publ_author_name
'Gong, Lei'
'Lin, Yumei'
'Wen, Ting Bin'
'Xia, Haiping'

_publ_section_title
;
 Synthesis of Coordinated \h2-\a,\b-Unsaturated Ketone Osmacycles from an
 Osmium-Coordinated Alkyne Alcohol Complex
;
_journal_issue 4
_journal_name_full Organometallics
_journal_page_first 1101
_journal_paper_doi 10.1021/om800907v
_journal_volume 28
_journal_year 2009
_chemical_formula_moiety 'C32 H46 O2 Os P4,2Cl 5H2O '
_chemical_formula_sum 'C32 H56 Cl2 O7 Os P4'
_chemical_formula_weight 937.75
_chemical_name_systematic
; 
 ? 
;
_space_group_IT_number 2
_symmetry_cell_setting triclinic
_symmetry_space_group_name_Hall '-P 1'
_symmetry_space_group_name_H-M 'P -1'
_atom_sites_solution_hydrogens geom
_atom_sites_solution_primary direct
_atom_sites_solution_secondary difmap
_audit_creation_method SHELXL-97
_cell_angle_alpha 98.259(10)
_cell_angle_beta 98.520(10)
_cell_angle_gamma 102.861(10)
_cell_formula_units_Z 2
_cell_length_a 9.819(6)
_cell_length_b 10.177(7)
_cell_length_c 22.554(15)
_cell_measurement_temperature 223(2)
_cell_measurement_theta_max 28.48
_cell_measurement_theta_min 2.0
_cell_volume 2136(2)
_computing_structure_refinement 'SHELXL-97 (Sheldrick, 1997)'
_computing_structure_solution 'SHELXS-97 (Sheldrick, 1990)'
_diffrn_ambient_temperature 223(2)
_diffrn_measured_fraction_theta_full 0.967
_diffrn_measured_fraction_theta_max 0.967
_diffrn_radiation_monochromator graphite
_diffrn_radiation_source 'fine-focus sealed tube'
_diffrn_radiation_type MoK\a
_diffrn_radiation_wavelength 0.71073
_diffrn_reflns_av_R_equivalents 0.0336
_diffrn_reflns_av_sigmaI/netI 0.0501
_diffrn_reflns_limit_h_max 11
_diffrn_reflns_limit_h_min -11
_diffrn_reflns_limit_k_max 11
_diffrn_reflns_limit_k_min -12
_diffrn_reflns_limit_l_max 26
_diffrn_reflns_limit_l_min -26
_diffrn_reflns_number 14152
_diffrn_reflns_theta_full 25.00
_diffrn_reflns_theta_max 25.00
_diffrn_reflns_theta_min 0.93
_exptl_absorpt_coefficient_mu 3.298
_exptl_absorpt_correction_T_max 1.0000
_exptl_absorpt_correction_T_min 0.4975
_exptl_absorpt_correction_type empirical
_exptl_absorpt_process_details SADABS
_exptl_crystal_colour yellow
_exptl_crystal_density_diffrn 1.458
_exptl_crystal_density_method 'not measured'
_exptl_crystal_description plate
_exptl_crystal_F_000 948
_exptl_crystal_size_max 0.32
_exptl_crystal_size_mid 0.24
_exptl_crystal_size_min 0.16
_refine_diff_density_max 3.469
_refine_diff_density_min -2.608
_refine_diff_density_rms 0.156
_refine_ls_extinction_method none
_refine_ls_goodness_of_fit_ref 1.002
_refine_ls_hydrogen_treatment constr
_refine_ls_matrix_type full
_refine_ls_number_parameters 421
_refine_ls_number_reflns 7283
_refine_ls_number_restraints 0
_refine_ls_restrained_S_all 1.002
_refine_ls_R_factor_all 0.0493
_refine_ls_R_factor_gt 0.0479
_refine_ls_shift/su_max 0.003
_refine_ls_shift/su_mean 0.000
_refine_ls_structure_factor_coef Fsqd
_refine_ls_weighting_details 'calc w=1/[\s^2^(Fo^2^)+(0.1006P)^2^+2.7872P] where P=(Fo^2^+2Fc^2^)/3'
_refine_ls_weighting_scheme calc
_refine_ls_wR_factor_gt 0.1309
_refine_ls_wR_factor_ref 0.1322
_reflns_number_gt 6948
_reflns_number_total 7283
_reflns_threshold_expression >2sigma(I)
_cod_data_source_file om800907v_si_008.cif
_cod_data_source_block complex13
_cod_depositor_comments
;
The following automatic conversions were performed:

'_exptl_absorpt_correction_type' value 'Empirical' changed to
'empirical' according to
/home/saulius/struct/CIF-dictionaries/cif_core.dic dictionary named
'cif_core.dic' version 2.4.2 from
2011-04-26.

'_refine_ls_hydrogen_treatment' value 'Constr' changed
to 'constr' according to
/home/saulius/struct/CIF-dictionaries/cif_core.dic dictionary named
'cif_core.dic' version 2.4.2 from 2011-04-26.

Automatic conversion script
Id: cif_fix_values 1715 2011-07-08 13:25:40Z adriana 
;
_cod_original_sg_symbol_H-M P-1
_cod_database_code 4068509

loop_
_symmetry_equiv_pos_as_xyz
'x, y, z'
'-x, -y, -z'

loop_
_atom_site_label
_atom_site_type_symbol
_atom_site_fract_x
_atom_site_fract_y
_atom_site_fract_z
_atom_site_U_iso_or_equiv
_atom_site_adp_type
_atom_site_occupancy
_atom_site_symmetry_multiplicity
_atom_site_calc_flag
_atom_site_refinement_flags
Os1 Os 0.567427(19) 0.580844(17) 0.215472(8) 0.02979(11) Uani 1 1 d .
Cl1 Cl 0.5000 0.0000 0.0000 0.0753(8) Uani 1 2 d S
Cl2 Cl 0.7660(3) 0.5632(2) 0.54334(11) 0.0785(6) Uani 1 1 d .
Cl3 Cl 0.0363(5) 0.5967(4) -0.07885(18) 0.0614(9) Uani 0.50 1 d P
P1 P 0.51079(18) 0.72591(16) 0.14605(8) 0.0400(4) Uani 1 1 d .
P2 P 0.60445(17) 0.45627(16) 0.29591(8) 0.0395(4) Uani 1 1 d .
P3 P 0.49831(17) 0.37274(15) 0.13769(7) 0.0405(3) Uani 1 1 d .
P4 P 0.95969(15) 0.93253(14) 0.31963(7) 0.0331(3) Uani 1 1 d .
O1 O 0.7724(4) 0.5968(4) 0.19244(19) 0.0364(9) Uani 1 1 d .
O2 O 0.2846(5) 0.5887(5) 0.2502(3) 0.0586(12) Uani 1 1 d .
C1 C 0.6934(5) 0.7500(5) 0.2740(2) 0.0279(10) Uani 1 1 d .
H1A H 0.6568 0.8013 0.3030 0.034 Uiso 1 1 calc R
C2 C 0.8350(6) 0.7859(5) 0.2693(3) 0.0319(11) Uani 1 1 d .
C3 C 0.8724(6) 0.6984(6) 0.2216(3) 0.0354(12) Uani 1 1 d .
C4 C 1.0132(7) 0.7180(7) 0.2012(3) 0.0503(16) Uani 1 1 d .
H4A H 1.0091 0.6430 0.1686 0.075 Uiso 1 1 calc R
H4B H 1.0871 0.7196 0.2352 0.075 Uiso 1 1 calc R
H4C H 1.0344 0.8040 0.1866 0.075 Uiso 1 1 calc R
C5 C 0.3937(7) 0.5836(6) 0.2371(3) 0.0375(13) Uani 1 1 d .
C11 C 0.3379(8) 0.6678(8) 0.0935(4) 0.0603(19) Uani 1 1 d .
H11A H 0.3278 0.7354 0.0680 0.091 Uiso 1 1 calc R
H11B H 0.2619 0.6563 0.1168 0.091 Uiso 1 1 calc R
H11C H 0.3329 0.5809 0.0680 0.091 Uiso 1 1 calc R
C12 C 0.4986(11) 0.8908(8) 0.1864(4) 0.070(2) Uani 1 1 d .
H12A H 0.4540 0.9381 0.1578 0.106 Uiso 1 1 calc R
H12B H 0.5933 0.9461 0.2051 0.106 Uiso 1 1 calc R
H12C H 0.4421 0.8756 0.2177 0.106 Uiso 1 1 calc R
C13 C 0.6406(8) 0.7752(8) 0.0985(3) 0.0584(18) Uani 1 1 d .
H13A H 0.6078 0.8338 0.0723 0.088 Uiso 1 1 calc R
H13B H 0.6522 0.6937 0.0737 0.088 Uiso 1 1 calc R
H13C H 0.7310 0.8244 0.1242 0.088 Uiso 1 1 calc R
C21 C 0.4707(9) 0.2956(8) 0.2928(4) 0.065(2) Uani 1 1 d .
H21A H 0.4970 0.2547 0.3277 0.098 Uiso 1 1 calc R
H21B H 0.4661 0.2326 0.2556 0.098 Uiso 1 1 calc R
H21C H 0.3785 0.3149 0.2936 0.098 Uiso 1 1 calc R
C22 C 0.7745(9) 0.4105(9) 0.3085(4) 0.066(2) Uani 1 1 d .
H22A H 0.7784 0.3605 0.3419 0.098 Uiso 1 1 calc R
H22B H 0.8513 0.4932 0.3183 0.098 Uiso 1 1 calc R
H22C H 0.7842 0.3534 0.2718 0.098 Uiso 1 1 calc R
C23 C 0.5992(9) 0.5532(8) 0.3699(3) 0.0603(19) Uani 1 1 d .
H23A H 0.6319 0.5073 0.4020 0.090 Uiso 1 1 calc R
H23B H 0.5025 0.5590 0.3715 0.090 Uiso 1 1 calc R
H23C H 0.6604 0.6448 0.3756 0.090 Uiso 1 1 calc R
C31 C 0.6134(10) 0.2566(8) 0.1503(4) 0.065(2) Uani 1 1 d .
H31A H 0.5822 0.1759 0.1183 0.098 Uiso 1 1 calc R
H31B H 0.6082 0.2295 0.1895 0.098 Uiso 1 1 calc R
H31D H 0.7107 0.3029 0.1496 0.098 Uiso 1 1 calc R
C32 C 0.5249(11) 0.3952(8) 0.0620(3) 0.067(2) Uani 1 1 d .
H32A H 0.4943 0.3070 0.0347 0.100 Uiso 1 1 calc R
H32B H 0.6250 0.4342 0.0629 0.100 Uiso 1 1 calc R
H32C H 0.4698 0.4564 0.0476 0.100 Uiso 1 1 calc R
C33 C 0.3189(9) 0.2644(9) 0.1241(5) 0.076(2) Uani 1 1 d .
H33A H 0.3092 0.1865 0.0920 0.114 Uiso 1 1 calc R
H33B H 0.2516 0.3166 0.1117 0.114 Uiso 1 1 calc R
H33C H 0.3000 0.2321 0.1612 0.114 Uiso 1 1 calc R
C411 C 0.8830(6) 0.9712(6) 0.3862(3) 0.0389(12) Uani 1 1 d .
C412 C 0.8175(8) 1.0794(8) 0.3935(4) 0.0582(18) Uani 1 1 d .
H41A H 0.8183 1.1385 0.3650 0.070 Uiso 1 1 calc R
C413 C 0.7514(9) 1.0992(9) 0.4429(4) 0.071(2) Uani 1 1 d .
H41E H 0.7103 1.1739 0.4490 0.085 Uiso 1 1 calc R
C414 C 0.7459(9) 1.0086(10) 0.4836(4) 0.070(2) Uani 1 1 d .
H41D H 0.6986 1.0206 0.5166 0.084 Uiso 1 1 calc R
C415 C 0.8089(9) 0.9022(9) 0.4759(4) 0.064(2) Uani 1 1 d .
H41C H 0.8050 0.8415 0.5037 0.076 Uiso 1 1 calc R
C416 C 0.8785(8) 0.8826(7) 0.4276(3) 0.0505(15) Uani 1 1 d .
H41B H 0.9225 0.8096 0.4229 0.061 Uiso 1 1 calc R
C421 C 0.9879(6) 1.0800(6) 0.2827(3) 0.0386(13) Uani 1 1 d .
C422 C 0.9445(7) 1.0638(7) 0.2206(3) 0.0472(14) Uani 1 1 d .
H42D H 0.8980 0.9766 0.1976 0.057 Uiso 1 1 calc R
C423 C 0.9698(8) 1.1771(8) 0.1919(3) 0.0549(17) Uani 1 1 d .
H42E H 0.9402 1.1670 0.1496 0.066 Uiso 1 1 calc R
C424 C 1.0389(8) 1.3045(7) 0.2266(4) 0.0572(18) Uani 1 1 d .
H42B H 1.0557 1.3810 0.2073 0.069 Uiso 1 1 calc R
C425 C 1.0836(7) 1.3221(7) 0.2885(4) 0.0519(16) Uani 1 1 d .
H42C H 1.1306 1.4096 0.3112 0.062 Uiso 1 1 calc R
C426 C 1.0590(7) 1.2106(6) 0.3172(3) 0.0452(14) Uani 1 1 d .
H42A H 1.0894 1.2215 0.3595 0.054 Uiso 1 1 calc R
C431 C 1.1304(6) 0.8957(6) 0.3428(3) 0.0367(12) Uani 1 1 d .
C432 C 1.2571(7) 0.9897(7) 0.3440(4) 0.0541(17) Uani 1 1 d .
H43D H 1.2552 1.0733 0.3311 0.065 Uiso 1 1 calc R
C433 C 1.3860(8) 0.9625(9) 0.3637(5) 0.068(2) Uani 1 1 d .
H43E H 1.4713 1.0263 0.3634 0.082 Uiso 1 1 calc R
C434 C 1.3896(7) 0.8409(8) 0.3840(3) 0.0540(17) Uani 1 1 d .
H43B H 1.4777 0.8241 0.3985 0.065 Uiso 1 1 calc R
C435 C 1.2667(7) 0.7445(7) 0.3832(3) 0.0508(16) Uani 1 1 d .
H43C H 1.2706 0.6621 0.3968 0.061 Uiso 1 1 calc R
C436 C 1.1330(7) 0.7705(7) 0.3616(3) 0.0461(15) Uani 1 1 d .
H43A H 1.0478 0.7048 0.3600 0.055 Uiso 1 1 calc R
O1W O 1.1665(8) 0.9040(7) -0.0208(4) 0.099(2) Uani 1 1 d .
H1WA H 1.1502 0.8183 -0.0339 0.118 Uiso 1 1 d R
H1WB H 1.2230 0.9470 -0.0407 0.118 Uiso 1 1 d R
O2W O 0.9811(9) 0.9029(8) 0.0681(4) 0.100(2) Uani 1 1 d .
H2WA H 1.0693 0.9082 0.0699 0.120 Uiso 1 1 d R
H2WB H 0.9741 0.9853 0.0721 0.120 Uiso 1 1 d R
O3W O 0.8575(8) 0.6145(7) 0.0188(4) 0.098(2) Uani 1 1 d .
H3WA H 0.8978 0.5850 0.0483 0.118 Uiso 1 1 d R
H3WB H 0.8756 0.6955 0.0391 0.118 Uiso 1 1 d R
O4W O 0.4893(9) 0.7011(7) 0.5331(4) 0.104(2) Uani 1 1 d .
H4WA H 0.4550 0.6372 0.5023 0.125 Uiso 1 1 d R
H4WB H 0.5635 0.6707 0.5357 0.125 Uiso 1 1 d R
O5W O 0.9612(9) 0.5814(10) 0.4392(4) 0.115(3) Uani 1 1 d .
H5WA H 0.9138 0.5736 0.4677 0.138 Uiso 1 1 d R
H5WB H 1.0292 0.5431 0.4457 0.138 Uiso 1 1 d R

loop_
_atom_site_aniso_label
_atom_site_aniso_U_11
_atom_site_aniso_U_22
_atom_site_aniso_U_33
_atom_site_aniso_U_23
_atom_site_aniso_U_13
_atom_site_aniso_U_12
Os1 0.02766(15) 0.02850(15) 0.03344(16) 0.00698(10) 0.00693(9) 0.00582(10)
Cl1 0.0710(18) 0.0553(15) 0.089(2) 0.0020(14) -0.0087(15) 0.0176(13)
Cl2 0.0765(14) 0.0804(14) 0.0775(14) 0.0222(11) 0.0031(11) 0.0194(11)
Cl3 0.079(3) 0.060(2) 0.0509(19) 0.0148(16) 0.0215(17) 0.0209(19)
P1 0.0416(9) 0.0378(8) 0.0406(8) 0.0118(7) 0.0046(6) 0.0089(7)
P2 0.0371(8) 0.0395(8) 0.0454(9) 0.0161(7) 0.0090(6) 0.0104(6)
P3 0.0426(9) 0.0347(7) 0.0415(8) 0.0051(6) 0.0070(6) 0.0058(6)
P4 0.0276(7) 0.0340(7) 0.0363(7) 0.0073(6) 0.0038(5) 0.0057(5)
O1 0.033(2) 0.037(2) 0.039(2) 0.0040(17) 0.0102(17) 0.0079(17)
O2 0.037(3) 0.069(3) 0.075(3) 0.014(3) 0.022(2) 0.016(2)
C1 0.030(3) 0.024(2) 0.028(3) 0.006(2) 0.004(2) 0.005(2)
C2 0.032(3) 0.029(3) 0.035(3) 0.008(2) 0.005(2) 0.007(2)
C3 0.030(3) 0.039(3) 0.041(3) 0.012(2) 0.010(2) 0.010(2)
C4 0.037(3) 0.058(4) 0.057(4) 0.005(3) 0.017(3) 0.010(3)
C5 0.036(3) 0.036(3) 0.041(3) 0.010(2) 0.008(2) 0.008(2)
C11 0.053(4) 0.063(4) 0.063(5) 0.020(4) -0.005(3) 0.015(4)
C12 0.100(7) 0.043(4) 0.076(6) 0.018(4) 0.012(5) 0.032(4)
C13 0.058(4) 0.063(4) 0.052(4) 0.026(3) 0.012(3) -0.001(3)
C21 0.062(5) 0.055(4) 0.078(5) 0.032(4) 0.016(4) -0.003(4)
C22 0.052(4) 0.073(5) 0.080(6) 0.024(4) 0.006(4) 0.030(4)
C23 0.080(5) 0.067(4) 0.039(4) 0.017(3) 0.014(3) 0.022(4)
C31 0.086(6) 0.047(4) 0.067(5) 0.000(3) 0.015(4) 0.030(4)
C32 0.100(6) 0.059(4) 0.041(4) 0.002(3) 0.021(4) 0.022(4)
C33 0.053(5) 0.067(5) 0.087(6) -0.008(4) 0.003(4) -0.006(4)
C411 0.029(3) 0.045(3) 0.038(3) 0.001(2) 0.002(2) 0.007(2)
C412 0.056(4) 0.056(4) 0.063(5) 0.002(3) 0.009(3) 0.021(3)
C413 0.062(5) 0.073(5) 0.080(6) -0.010(5) 0.022(4) 0.028(4)
C414 0.056(5) 0.095(6) 0.052(4) -0.007(4) 0.021(3) 0.010(4)
C415 0.059(5) 0.076(5) 0.050(4) 0.009(4) 0.018(3) 0.002(4)
C416 0.051(4) 0.056(4) 0.043(4) 0.009(3) 0.007(3) 0.010(3)
C421 0.034(3) 0.039(3) 0.042(3) 0.009(2) 0.004(2) 0.008(2)
C422 0.048(4) 0.045(3) 0.046(4) 0.012(3) 0.004(3) 0.007(3)
C423 0.061(4) 0.060(4) 0.048(4) 0.022(3) 0.010(3) 0.017(3)
C424 0.062(5) 0.045(4) 0.074(5) 0.027(3) 0.025(4) 0.014(3)
C425 0.040(4) 0.038(3) 0.073(5) 0.010(3) 0.010(3) 0.002(3)
C426 0.042(3) 0.043(3) 0.046(4) 0.006(3) 0.004(3) 0.006(3)
C431 0.032(3) 0.042(3) 0.037(3) 0.009(2) 0.007(2) 0.011(2)
C432 0.036(3) 0.051(4) 0.076(5) 0.024(3) 0.006(3) 0.007(3)
C433 0.036(4) 0.066(5) 0.104(7) 0.029(5) 0.012(4) 0.007(3)
C434 0.038(4) 0.062(4) 0.063(4) 0.006(3) 0.003(3) 0.021(3)
C435 0.052(4) 0.049(4) 0.054(4) 0.007(3) 0.000(3) 0.026(3)
C436 0.042(4) 0.043(3) 0.051(4) 0.008(3) 0.002(3) 0.010(3)
O1W 0.084(5) 0.082(4) 0.132(7) 0.023(4) 0.032(4) 0.016(4)
O2W 0.115(6) 0.080(4) 0.110(6) 0.016(4) 0.038(5) 0.025(4)
O3W 0.081(5) 0.072(4) 0.134(6) -0.008(4) 0.027(4) 0.013(3)
O4W 0.099(6) 0.075(4) 0.142(7) 0.011(4) 0.017(5) 0.036(4)
O5W 0.115(6) 0.169(8) 0.094(5) 0.077(6) 0.027(5) 0.066(6)

loop_
_atom_type_symbol
_atom_type_description
_atom_type_scat_dispersion_real
_atom_type_scat_dispersion_imag
_atom_type_scat_source
C C 0.0033 0.0016 'International Tables Vol C Tables 4.2.6.8 and 6.1.1.4'
H H 0.0000 0.0000 'International Tables Vol C Tables 4.2.6.8 and 6.1.1.4'
O O 0.0106 0.0060 'International Tables Vol C Tables 4.2.6.8 and 6.1.1.4'
P P 0.1023 0.0942 'International Tables Vol C Tables 4.2.6.8 and 6.1.1.4'
Cl Cl 0.1484 0.1585 'International Tables Vol C Tables 4.2.6.8 and 6.1.1.4'
Os Os -1.2165 7.6030 'International Tables Vol C Tables 4.2.6.8 and 6.1.1.4'

loop_
_geom_angle_atom_site_label_1
_geom_angle_atom_site_label_2
_geom_angle_atom_site_label_3
_geom_angle
C5 Os1 C1 100.0(2)
C5 Os1 O1 174.98(19)
C1 Os1 O1 75.77(18)
C5 Os1 P2 86.6(2)
C1 Os1 P2 86.92(15)
O1 Os1 P2 95.78(12)
C5 Os1 P1 85.60(19)
C1 Os1 P1 88.88(15)
O1 Os1 P1 91.54(12)
P2 Os1 P1 170.41(6)
C5 Os1 P3 100.1(2)
C1 Os1 P3 159.76(16)
O1 Os1 P3 84.17(12)
P2 Os1 P3 92.51(8)
P1 Os1 P3 94.40(8)
C13 P1 C12 103.0(4)
C13 P1 C11 105.3(4)
C12 P1 C11 101.6(4)
C13 P1 Os1 116.0(3)
C12 P1 Os1 111.5(3)
C11 P1 Os1 117.6(3)
C22 P2 C23 103.6(4)
C22 P2 C21 104.6(4)
C23 P2 C21 101.4(4)
C22 P2 Os1 116.3(3)
C23 P2 Os1 112.0(3)
C21 P2 Os1 117.1(3)
C32 P3 C33 102.9(5)
C32 P3 C31 98.2(4)
C33 P3 C31 104.7(4)
C32 P3 Os1 115.9(3)
C33 P3 Os1 120.0(3)
C31 P3 Os1 112.4(3)
C421 P4 C411 109.1(3)
C421 P4 C431 108.5(3)
C411 P4 C431 109.5(3)
C421 P4 C2 110.9(3)
C411 P4 C2 107.4(3)
C431 P4 C2 111.4(3)
C3 O1 Os1 117.2(4)
C2 C1 Os1 117.0(4)
C1 C2 C3 114.3(5)
C1 C2 P4 121.5(4)
C3 C2 P4 124.2(4)
O1 C3 C2 115.6(5)
O1 C3 C4 117.3(5)
C2 C3 C4 127.0(5)
O2 C5 Os1 178.2(6)
C416 C411 C412 119.9(6)
C416 C411 P4 118.3(5)
C412 C411 P4 121.5(5)
C413 C412 C411 119.5(8)
C412 C413 C414 120.0(8)
C415 C414 C413 120.1(7)
C414 C415 C416 120.8(8)
C415 C416 C411 119.7(7)
C422 C421 C426 120.1(6)
C422 C421 P4 119.9(5)
C426 C421 P4 120.0(5)
C421 C422 C423 119.9(6)
C424 C423 C422 119.2(7)
C425 C424 C423 121.6(6)
C424 C425 C426 119.5(6)
C425 C426 C421 119.7(6)
C432 C431 C436 119.6(6)
C432 C431 P4 121.5(5)
C436 C431 P4 118.9(5)
C433 C432 C431 120.9(7)
C432 C433 C434 119.9(7)
C435 C434 C433 121.1(6)
C434 C435 C436 119.4(6)
C431 C436 C435 119.1(6)

loop_
_geom_bond_atom_site_label_1
_geom_bond_atom_site_label_2
_geom_bond_distance
Os1 C5 1.847(6)
Os1 C1 2.038(5)
Os1 O1 2.130(4)
Os1 P2 2.3878(19)
Os1 P1 2.3899(19)
Os1 P3 2.4420(19)
P1 C13 1.816(7)
P1 C12 1.828(8)
P1 C11 1.842(7)
P2 C22 1.825(7)
P2 C23 1.827(7)
P2 C21 1.841(7)
P3 C32 1.804(7)
P3 C33 1.814(8)
P3 C31 1.830(8)
P4 C421 1.807(6)
P4 C411 1.808(6)
P4 C431 1.816(6)
P4 C2 1.818(6)
O1 C3 1.275(7)
O2 C5 1.164(8)
C1 C2 1.381(8)
C2 C3 1.438(8)
C3 C4 1.502(8)
C411 C416 1.388(10)
C411 C412 1.396(9)
C412 C413 1.384(11)
C413 C414 1.390(13)
C414 C415 1.365(13)
C415 C416 1.381(10)
C421 C422 1.378(9)
C421 C426 1.409(9)
C422 C423 1.394(9)
C423 C424 1.383(11)
C424 C425 1.374(11)
C425 C426 1.378(10)
C431 C432 1.385(9)
C431 C436 1.404(9)
C432 C433 1.379(10)
C433 C434 1.385(11)
C434 C435 1.371(10)
C435 C436 1.426(9)
